data_1568407
loop_
_publ_author_name
'Pr\"ohm, Patrick'
'Berg, Willi'
'Rupf, Susanne Margot'
'M\"uller, Carsten'
'Riedel, Sebastian'

_publ_section_title
;
 On pyridine chloronium cations
;
_journal_issue 9
_journal_name_full 'Chemical Science'
_journal_page_first 2325
_journal_page_last 2329
_journal_paper_doi 10.1039/D2SC06757A
_journal_volume 14
_journal_year 2023
_chemical_formula_moiety 'Cl, C5 H5 Cl N'
_chemical_formula_sum 'C5 H5 Cl2 N'
_chemical_formula_weight 150.00
_space_group_crystal_system orthorhombic
_space_group_IT_number 62
_space_group_name_Hall '-P 2ac 2n'
_space_group_name_H-M_alt 'P n m a'
_atom_sites_solution_hydrogens geom
_atom_sites_solution_primary dual
_audit_creation_date 2022-01-19
_audit_creation_method
;
Olex2 1.3
(compiled Nov 21 2019 18:26:39 for OlexSys, GUI svn.r6003)
;
_audit_update_record
;
2022-11-30 deposited with the CCDC.	2023-02-06 downloaded from the CCDC.
;
_cell_angle_alpha 90
_cell_angle_beta 90
_cell_angle_gamma 90
_cell_formula_units_Z 4
_cell_length_a 13.9435(6)
_cell_length_b 6.5593(3)
_cell_length_c 7.0669(4)
_cell_measurement_reflns_used 4231
_cell_measurement_temperature 100.0
_cell_measurement_theta_max 30.52
_cell_measurement_theta_min 3.23
_cell_volume 646.34(5)
_computing_cell_refinement 'SAINT V8.40B (?, 2016)'
_computing_data_reduction 'SAINT V8.40B (?, 2016)'
_computing_molecular_graphics 'Olex2 1.3 (Dolomanov et al., 2009)'
_computing_publication_material 'Olex2 1.3 (Dolomanov et al., 2009)'
_computing_structure_refinement 'XL  (Sheldrick, 2008)'
_computing_structure_solution 'SHELXT 2018/2 (Sheldrick, 2018)'
_diffrn_ambient_temperature 100.0
_diffrn_measured_fraction_theta_full 0.995
_diffrn_measured_fraction_theta_max 0.993
_diffrn_measurement_device_type 'Bruker APEX-II CCD'
_diffrn_measurement_method '\f and \w scans'
_diffrn_radiation_type MoK\a
_diffrn_radiation_wavelength 0.71073
_diffrn_reflns_av_R_equivalents 0.0529
_diffrn_reflns_av_unetI/netI 0.0276
_diffrn_reflns_Laue_measured_fraction_full 0.995
_diffrn_reflns_Laue_measured_fraction_max 0.993
_diffrn_reflns_limit_h_max 19
_diffrn_reflns_limit_h_min -19
_diffrn_reflns_limit_k_max 9
_diffrn_reflns_limit_k_min -9
_diffrn_reflns_limit_l_max 9
_diffrn_reflns_limit_l_min -10
_diffrn_reflns_number 9048
_diffrn_reflns_point_group_measured_fraction_full 0.995
_diffrn_reflns_point_group_measured_fraction_max 0.993
_diffrn_reflns_theta_full 25.242
_diffrn_reflns_theta_max 30.523
_diffrn_reflns_theta_min 2.922
_diffrn_source_current 1.0
_diffrn_source_power 0.05
_diffrn_source_voltage 50.0
_diffrn_standards_number 0
_exptl_absorpt_coefficient_mu 0.889
_exptl_absorpt_correction_T_max 0.7461
_exptl_absorpt_correction_T_min 0.6385
_exptl_absorpt_correction_type multi-scan
_exptl_absorpt_process_details
;
SADABS-2016/2 (Bruker,2016/2) was used for absorption correction.
wR2(int) was 0.1092 before and 0.0618 after correction.
The Ratio of minimum to maximum transmission is 0.8558.
The \l/2 correction factor is Not present.
;
_exptl_crystal_colour colourless
_exptl_crystal_colour_primary colourless
_exptl_crystal_density_diffrn 1.541
_exptl_crystal_description block
_exptl_crystal_F_000 304
_exptl_crystal_recrystallization_method 'Re-crystallisation from solvent'
_exptl_crystal_size_max 0.1
_exptl_crystal_size_mid 0.1
_exptl_crystal_size_min 0.1
_refine_diff_density_max 0.479
_refine_diff_density_min -0.399
_refine_diff_density_rms 0.080
_refine_ls_extinction_method none
_refine_ls_goodness_of_fit_ref 1.054
_refine_ls_hydrogen_treatment constr
_refine_ls_matrix_type full
_refine_ls_number_parameters 49
_refine_ls_number_reflns 1056
_refine_ls_number_restraints 0
_refine_ls_restrained_S_all 1.054
_refine_ls_R_factor_all 0.0322
_refine_ls_R_factor_gt 0.0257
_refine_ls_shift/su_max 0.000
_refine_ls_shift/su_mean 0.000
_refine_ls_structure_factor_coef Fsqd
_refine_ls_weighting_details 'w=1/[\s^2^(Fo^2^)+(0.0223P)^2^+0.4734P] where P=(Fo^2^+2Fc^2^)/3'
_refine_ls_weighting_scheme calc
_refine_ls_wR_factor_gt 0.0589
_refine_ls_wR_factor_ref 0.0641
_reflns_Friedel_coverage 0.000
_reflns_number_gt 948
_reflns_number_total 1056
_reflns_threshold_expression 'I > 2\s(I)'
_cod_data_source_file d2sc06757a2.cif
_cod_data_source_block pnma
_cod_depositor_comments 'Adding full bibliography for 1568406--1568411.cif.'
_cod_database_code 1568407
_shelx_shelxl_version_number 2018/3
_shelx_space_group_comment
;
The symmetry employed for this shelxl refinement is uniquely defined
by the following loop, which should always be used as a source of
symmetry information in preference to the above space-group names.
They are only intended as comments.
;
_shelx_estimated_absorpt_t_max 0.916
_shelx_estimated_absorpt_t_min 0.916
_olex2_refinement_description
;
1. Fixed Uiso
 At 1.2 times of:
  All C(H) groups
2.a Aromatic/amide H refined with riding coordinates:
 C1(H1), C2(H2), C3(H3), C4(H4), C5(H5)
;
_olex2_submission_special_instructions 'No special instructions were received'

loop_
_space_group_symop_operation_xyz
'x, y, z'
'-x+1/2, -y, z+1/2'
'-x, y+1/2, -z'
'x+1/2, -y+1/2, -z+1/2'
'-x, -y, -z'
'x-1/2, y, -z-1/2'
'x, -y-1/2, z'
'-x-1/2, y-1/2, z-1/2'

loop_
_atom_site_label
_atom_site_type_symbol
_atom_site_fract_x
_atom_site_fract_y
_atom_site_fract_z
_atom_site_U_iso_or_equiv
_atom_site_adp_type
_atom_site_occupancy
_atom_site_site_symmetry_order
_atom_site_calc_flag
_atom_site_refinement_flags_posn
_atom_site_refinement_flags_adp
_atom_site_refinement_flags_occupancy
_atom_site_disorder_assembly
_atom_site_disorder_group
Cl1 Cl 0.85403(3) 0.750000 0.17522(6) 0.01504(11) Uani 1 2 d S T P . .
Cl2 Cl 0.73155(3) 0.750000 0.46422(6) 0.01462(11) Uani 1 2 d S T P . .
N01 N 0.64756(10) 0.750000 0.6490(2) 0.0133(3) Uani 1 2 d S T P . .
C1 C 0.55423(13) 0.750000 0.6036(3) 0.0181(4) Uani 1 2 d S T P . .
H1 H 0.534773 0.750000 0.474793 0.022 Uiso 1 2 calc R U P . .
C2 C 0.61344(14) 0.750000 0.9738(3) 0.0199(4) Uani 1 2 d S T P . .
H2 H 0.634852 0.750000 1.101386 0.024 Uiso 1 2 calc R U P . .
C3 C 0.67887(13) 0.750000 0.8280(2) 0.0169(3) Uani 1 2 d S T P . .
H3 H 0.745690 0.750000 0.854239 0.020 Uiso 1 2 calc R U P . .
C4 C 0.51610(14) 0.750000 0.9335(3) 0.0213(4) Uani 1 2 d S T P . .
H4 H 0.470195 0.750000 1.032887 0.026 Uiso 1 2 calc R U P . .
C5 C 0.48685(13) 0.750000 0.7462(3) 0.0221(4) Uani 1 2 d S T P . .
H5 H 0.420448 0.750000 0.716151 0.027 Uiso 1 2 calc R U P . .

loop_
_atom_site_aniso_label
_atom_site_aniso_U_11
_atom_site_aniso_U_22
_atom_site_aniso_U_33
_atom_site_aniso_U_23
_atom_site_aniso_U_13
_atom_site_aniso_U_12
Cl1 0.01348(19) 0.0197(2) 0.01196(18) 0.000 0.00067(13) 0.000
Cl2 0.01321(19) 0.0181(2) 0.01260(19) 0.000 0.00134(14) 0.000
N01 0.0120(7) 0.0158(7) 0.0122(7) 0.000 0.0018(5) 0.000
C1 0.0131(7) 0.0271(9) 0.0141(8) 0.000 -0.0021(6) 0.000
C2 0.0212(9) 0.0260(10) 0.0126(8) 0.000 0.0006(7) 0.000
C3 0.0148(8) 0.0216(9) 0.0142(8) 0.000 -0.0026(6) 0.000
C4 0.0186(8) 0.0267(10) 0.0185(8) 0.000 0.0054(7) 0.000
C5 0.0120(8) 0.0339(11) 0.0206(9) 0.000 0.0005(7) 0.000

loop_
_atom_type_symbol
_atom_type_description
_atom_type_scat_dispersion_real
_atom_type_scat_dispersion_imag
_atom_type_scat_source
C C 0.0033 0.0016 'International Tables Vol C Tables 4.2.6.8 and 6.1.1.4'
H H 0.0000 0.0000 'International Tables Vol C Tables 4.2.6.8 and 6.1.1.4'
Cl Cl 0.1484 0.1585 'International Tables Vol C Tables 4.2.6.8 and 6.1.1.4'
N N 0.0061 0.0033 'International Tables Vol C Tables 4.2.6.8 and 6.1.1.4'

loop_
_geom_angle_atom_site_label_1
_geom_angle_atom_site_label_2
_geom_angle_atom_site_label_3
_geom_angle
_geom_angle_site_symmetry_1
_geom_angle_site_symmetry_3
_geom_angle_publ_flag
C1 N01 Cl2 118.07(12) . . ?
C3 N01 Cl2 119.07(12) . . ?
C3 N01 C1 122.86(15) . . ?
N01 C1 H1 120.4 . . ?
N01 C1 C5 119.16(17) . . ?
C5 C1 H1 120.4 . . ?
C3 C2 H2 120.1 . . ?
C3 C2 C4 119.70(17) . . ?
C4 C2 H2 120.1 . . ?
N01 C3 C2 119.43(17) . . ?
N01 C3 H3 120.3 . . ?
C2 C3 H3 120.3 . . ?
C2 C4 H4 120.5 . . ?
C5 C4 C2 118.95(18) . . ?
C5 C4 H4 120.5 . . ?
C1 C5 C4 119.89(18) . . ?
C1 C5 H5 120.1 . . ?
C4 C5 H5 120.1 . . ?

loop_
_geom_bond_atom_site_label_1
_geom_bond_atom_site_label_2
_geom_bond_distance
_geom_bond_site_symmetry_2
_geom_bond_publ_flag
Cl2 N01 1.7538(15) . ?
N01 C1 1.340(2) . ?
N01 C3 1.339(2) . ?
C1 H1 0.9500 . ?
C1 C5 1.378(3) . ?
C2 H2 0.9500 . ?
C2 C3 1.376(3) . ?
C2 C4 1.387(3) . ?
C3 H3 0.9500 . ?
C4 H4 0.9500 . ?
C4 C5 1.385(3) . ?
C5 H5 0.9500 . ?

loop_
_geom_torsion_atom_site_label_1
_geom_torsion_atom_site_label_2
_geom_torsion_atom_site_label_3
_geom_torsion_atom_site_label_4
_geom_torsion
_geom_torsion_site_symmetry_1
_geom_torsion_site_symmetry_2
_geom_torsion_site_symmetry_3
_geom_torsion_site_symmetry_4
_geom_torsion_publ_flag
Cl2 N01 C1 C5 180.000(0) . . . . ?
Cl2 N01 C3 C2 180.000(0) . . . . ?
N01 C1 C5 C4 0.000(0) . . . . ?
C1 N01 C3 C2 0.000(0) . . . . ?
C2 C4 C5 C1 0.000(1) . . . . ?
C3 N01 C1 C5 0.000(0) . . . . ?
C3 C2 C4 C5 0.000(1) . . . . ?
C4 C2 C3 N01 0.000(0) . . . . ?
